data_2022912
loop_
_publ_author_name
'D&#xf6;ring, Cindy'
'Jones, Peter G.'

_publ_section_title
;
 Crystal structures of five halido gold complexes involving piperidine or
 pyrrolidine as ligands or (protonated) as cations.
;
_journal_coeditor_code YZ2040
_journal_issue 'Pt 11'
_journal_name_full 'Acta crystallographica. Section E, Crystallographic communications'
_journal_page_first 1017
_journal_page_last 1027
_journal_paper_doi 10.1107/S205698902300854X
_journal_volume 79
_journal_year 2023
_chemical_formula_iupac '(C5 H12 N)2 [Au Cl4] Cl'
_chemical_formula_moiety '2(C5 H12 N +), Au Cl4 -, Cl -'
_chemical_formula_sum 'C10 H24 Au Cl5 N2'
_chemical_formula_weight 546.53
_chemical_name_systematic
;
Bis(piperidinium) tetrachloridoaurate(III) chloride
;
_space_group_crystal_system orthorhombic
_space_group_IT_number 45
_space_group_name_Hall 'I 2 -2c'
_space_group_name_H-M_alt 'I b a 2'
_atom_sites_solution_hydrogens geom
_atom_sites_solution_primary direct
_atom_sites_solution_secondary difmap
_audit_creation_method SHELXL-2018/3
_cell_angle_alpha 90
_cell_angle_beta 90
_cell_angle_gamma 90
_cell_formula_units_Z 8
_cell_length_a 19.4014(15)
_cell_length_b 9.7612(6)
_cell_length_c 19.1922(11)
_cell_measurement_reflns_used 2523
_cell_measurement_temperature 100(2)
_cell_measurement_theta_max 24.5140
_cell_measurement_theta_min 2.9690
_cell_volume 3634.6(4)
_computing_cell_refinement
;
CrysAlisPro, Version 1.171.37.35 (Agilent, 2014)
;
_computing_data_collection
;
CrysAlisPro, Version 1.171.37.35 (Agilent, 2014)
;
_computing_data_reduction
;
CrysAlisPro, Version 1.171.37.35 (Agilent, 2014)
;
_computing_molecular_graphics
;
Siemens XP (Siemens, 1994)
;
_computing_publication_material
;
<i>SHELXL2018/3</i> (Sheldrick, 2015)
;
_computing_structure_refinement
;
<i>SHELXL2018/3</i> (Sheldrick, 2015)
;
_computing_structure_solution
;
SHELXS97 (Sheldrick, 2008)
;
_diffrn_ambient_temperature 100(2)
_diffrn_detector_area_resol_mean 16.1419
_diffrn_measured_fraction_theta_full 0.984
_diffrn_measured_fraction_theta_max 0.977
_diffrn_measurement_device_type 'Oxford Diffraction Xcalibur, Eos'
_diffrn_measurement_method '\w scan'
_diffrn_radiation_type MoK\a
_diffrn_radiation_wavelength 0.71073
_diffrn_reflns_av_R_equivalents 0.0746
_diffrn_reflns_av_unetI/netI 0.0750
_diffrn_reflns_limit_h_max 25
_diffrn_reflns_limit_h_min -24
_diffrn_reflns_limit_k_max 12
_diffrn_reflns_limit_k_min -12
_diffrn_reflns_limit_l_max 24
_diffrn_reflns_limit_l_min -25
_diffrn_reflns_number 19554
_diffrn_reflns_theta_full 28.000
_diffrn_reflns_theta_max 28.266
_diffrn_reflns_theta_min 2.336
_diffrn_source 'Enhance (Mo) X-ray Source'
_exptl_absorpt_coefficient_mu 8.817
_exptl_absorpt_correction_T_max 1.00000
_exptl_absorpt_correction_T_min 0.71802
_exptl_absorpt_correction_type multi-scan
_exptl_absorpt_process_details
;
(CrysAlisPro; Agilent, 2014)
;
_exptl_crystal_colour yellow
_exptl_crystal_density_diffrn 1.998
_exptl_crystal_density_method 'not measured'
_exptl_crystal_description plate
_exptl_crystal_F_000 2096
_exptl_crystal_size_max 0.10
_exptl_crystal_size_mid 0.05
_exptl_crystal_size_min 0.03
_refine_diff_density_max 0.837
_refine_diff_density_min -0.862
_refine_ls_abs_structure_details
;
 Refined as an inversion twin
;
_refine_ls_abs_structure_Flack 0.45(3)
_refine_ls_extinction_method none
_refine_ls_goodness_of_fit_ref 1.021
_refine_ls_hydrogen_treatment constr
_refine_ls_matrix_type full
_refine_ls_number_parameters 105
_refine_ls_number_reflns 4242
_refine_ls_number_restraints 59
_refine_ls_restrained_S_all 1.019
_refine_ls_R_factor_all 0.0864
_refine_ls_R_factor_gt 0.0414
_refine_ls_shift/su_max 0.000
_refine_ls_shift/su_mean 0.000
_refine_ls_structure_factor_coef Fsqd
_refine_ls_weighting_details 'w=1/[\s^2^(Fo^2^)+(0.0131P)^2^] where P=(Fo^2^+2Fc^2^)/3'
_refine_ls_weighting_scheme calc
_refine_ls_wR_factor_gt 0.0572
_refine_ls_wR_factor_ref 0.0674
_reflns_number_gt 2632
_reflns_number_total 4242
_reflns_threshold_expression 'I > 2\s(I)'
_cod_data_source_file yz2040sup1.cif
_cod_data_source_block 4
_cod_depositor_comments 'Adding full bibliography for 2022910--2022914.cif.'
_cod_database_code 2022912
_cod_database_fobs_code 2022912
_shelx_space_group_comment
;
The symmetry employed for this shelxl refinement is uniquely defined
by the following loop, which should always be used as a source of
symmetry information in preference to the above space-group names.
They are only intended as comments.
;
_shelx_estimated_absorpt_t_min 0.473
_shelx_estimated_absorpt_t_max 0.778

loop_
_space_group_symop_operation_xyz
'x, y, z'
'-x, -y, z'
'x+1/2, -y+1/2, z'
'-x+1/2, y+1/2, z'
'x+1/2, y+1/2, z+1/2'
'-x+1/2, -y+1/2, z+1/2'
'x+1, -y+1, z+1/2'
'-x+1, y+1, z+1/2'

loop_
_atom_site_type_symbol
_atom_site_label
_atom_site_fract_x
_atom_site_fract_y
_atom_site_fract_z
_atom_site_U_iso_or_equiv
_atom_site_adp_type
_atom_site_calc_flag
_atom_site_occupancy
_atom_site_disorder_assembly
_atom_site_disorder_group
Au Au1 0.15024(2) 0.74808(5) 0.5000(4) 0.01752(11) Uani d 1 . .
Cl Cl1 0.23809(15) 0.9043(3) 0.5022(7) 0.0293(7) Uani d 1 . .
Cl Cl2 0.1479(5) 0.7502(5) 0.3813(3) 0.041(4) Uani d 1 . .
Cl Cl3 0.06697(15) 0.5852(3) 0.5004(8) 0.0363(8) Uani d 1 . .
Cl Cl4 0.1459(5) 0.7478(6) 0.6189(2) 0.041(4) Uani d 1 . .
Cl Cl5 0.500000 0.500000 0.7497(9) 0.0209(8) Uani d 1 . .
Cl Cl6 0.500000 0.500000 0.4997(9) 0.0212(8) Uani d 1 . .
N N11 0.4450(6) 0.6793(10) 0.6243(7) 0.019(3) Uiso d 1 . .
H H11A 0.470289 0.655584 0.586253 0.023 Uiso calc 1 . .
H H11B 0.463181 0.635613 0.661943 0.023 Uiso calc 1 . .
C C12 0.3724(9) 0.6341(16) 0.6143(9) 0.041(5) Uiso d 1 . .
H H12A 0.371230 0.533700 0.606908 0.049 Uiso calc 1 . .
H H12B 0.353076 0.678608 0.572227 0.049 Uiso calc 1 . .
C C13 0.3277(9) 0.6715(13) 0.6786(9) 0.032(5) Uiso d 1 . .
H H13A 0.279477 0.641926 0.670841 0.038 Uiso calc 1 . .
H H13B 0.345430 0.623615 0.720410 0.038 Uiso calc 1 . .
C C14 0.3301(7) 0.8260(12) 0.6901(9) 0.014(4) Uiso d 1 . .
H H14A 0.307256 0.873104 0.650700 0.017 Uiso calc 1 . .
H H14B 0.304874 0.849496 0.733331 0.017 Uiso calc 1 . .
C C15 0.4040(8) 0.8740(15) 0.6958(8) 0.028(4) Uiso d 1 . .
H H15A 0.424040 0.837655 0.739549 0.033 Uiso calc 1 . .
H H15B 0.404483 0.975256 0.698961 0.033 Uiso calc 1 . .
C C16 0.4494(7) 0.8302(12) 0.6350(8) 0.026(4) Uiso d 1 . .
H H16A 0.434476 0.878041 0.592151 0.031 Uiso calc 1 . .
H H16B 0.497850 0.856231 0.644571 0.031 Uiso calc 1 . .
N N21 0.4104(6) 0.6232(10) 0.3780(7) 0.024(3) Uiso d 1 . .
H H22A 0.428402 0.583084 0.339287 0.028 Uiso calc 1 . .
H H22B 0.422809 0.571487 0.415422 0.028 Uiso calc 1 . .
C C22 0.3351(7) 0.6233(14) 0.3724(9) 0.035(4) Uiso d 1 . .
H H23A 0.314692 0.657301 0.416377 0.042 Uiso calc 1 . .
H H23B 0.318457 0.528585 0.364636 0.042 Uiso calc 1 . .
C C23 0.3127(10) 0.7123(14) 0.3134(9) 0.052(6) Uiso d 1 . .
H H24A 0.261699 0.715798 0.312386 0.062 Uiso calc 1 . .
H H24B 0.328482 0.671209 0.269046 0.062 Uiso calc 1 . .
C C24 0.3408(8) 0.8578(14) 0.3190(11) 0.037(5) Uiso d 1 . .
H H25A 0.327245 0.910784 0.277207 0.045 Uiso calc 1 . .
H H25B 0.320773 0.903412 0.360378 0.045 Uiso calc 1 . .
C C25 0.4187(8) 0.8560(14) 0.3252(9) 0.033(4) Uiso d 1 . .
H H26A 0.435924 0.949881 0.334072 0.040 Uiso calc 1 . .
H H26B 0.439282 0.823089 0.281000 0.040 Uiso calc 1 . .
C C26 0.4402(8) 0.7603(14) 0.3857(8) 0.036(4) Uiso d 1 . .
H H21A 0.491080 0.753018 0.386922 0.043 Uiso calc 1 . .
H H21B 0.424817 0.800577 0.430385 0.043 Uiso calc 1 . .

loop_
_atom_site_aniso_label
_atom_site_aniso_U_11
_atom_site_aniso_U_22
_atom_site_aniso_U_33
_atom_site_aniso_U_12
_atom_site_aniso_U_13
_atom_site_aniso_U_23
Au1 0.01711(19) 0.02022(19) 0.01522(17) 0.0008(2) -0.0003(10) 0.0000(6)
Cl1 0.0294(18) 0.0271(14) 0.0313(16) -0.0094(12) -0.006(5) 0.000(4)
Cl2 0.054(10) 0.041(6) 0.027(7) -0.015(4) 0.005(5) -0.008(3)
Cl3 0.0258(19) 0.0326(16) 0.0503(18) -0.0116(13) 0.003(6) -0.012(5)
Cl4 0.046(9) 0.071(8) 0.006(5) -0.003(4) 0.004(4) 0.003(4)
Cl5 0.024(2) 0.0228(18) 0.0163(17) -0.003(7) 0.000 0.000
Cl6 0.031(2) 0.0233(18) 0.0098(16) 0.0116(16) 0.000 0.000

loop_
_atom_type_symbol
_atom_type_description
_atom_type_scat_dispersion_real
_atom_type_scat_dispersion_imag
_atom_type_scat_source
C C 0.0033 0.0016 'International Tables Vol C Tables 4.2.6.8 and 6.1.1.4'
H H 0.0000 0.0000 'International Tables Vol C Tables 4.2.6.8 and 6.1.1.4'
N N 0.0061 0.0033 'International Tables Vol C Tables 4.2.6.8 and 6.1.1.4'
Cl Cl 0.1484 0.1585 'International Tables Vol C Tables 4.2.6.8 and 6.1.1.4'
Au Au -2.0133 8.8022 'International Tables Vol C Tables 4.2.6.8 and 6.1.1.4'

loop_
_geom_angle_atom_site_label_1
_geom_angle_atom_site_label_2
_geom_angle_atom_site_label_3
_geom_angle_site_symmetry_1
_geom_angle_site_symmetry_3
_geom_angle
_geom_angle_publ_flag
Cl3 Au1 Cl2 . . 89.8(4) y
Cl3 Au1 Cl4 . . 88.2(4) y
Cl2 Au1 Cl4 . . 176.70(12) y
Cl3 Au1 Cl1 . . 177.0(3) y
Cl2 Au1 Cl1 . . 91.6(3) y
Cl4 Au1 Cl1 . . 90.6(4) y
C12 N11 C16 . . 111.5(11) ?
N11 C12 C13 . . 110.8(12) ?
C14 C13 C12 . . 109.3(11) ?
C15 C14 C13 . . 110.2(12) ?
C14 C15 C16 . . 113.9(11) ?
N11 C16 C15 . . 110.5(10) ?
C22 N21 C26 . . 113.6(10) ?
N21 C22 C23 . . 110.3(12) ?
C22 C23 C24 . . 112.7(12) ?
C25 C24 C23 . . 110.6(12) ?
C24 C25 C26 . . 109.5(12) ?
N21 C26 C25 . . 111.7(11) ?
C12 N11 H11A . . 109.3 ?
C16 N11 H11A . . 109.3 ?
C12 N11 H11B . . 109.3 ?
C16 N11 H11B . . 109.3 ?
H11A N11 H11B . . 108.0 ?
N11 C12 H12A . . 109.5 ?
C13 C12 H12A . . 109.5 ?
N11 C12 H12B . . 109.5 ?
C13 C12 H12B . . 109.5 ?
H12A C12 H12B . . 108.1 ?
C14 C13 H13A . . 109.8 ?
C12 C13 H13A . . 109.8 ?
C14 C13 H13B . . 109.8 ?
C12 C13 H13B . . 109.8 ?
H13A C13 H13B . . 108.3 ?
C15 C14 H14A . . 109.6 ?
C13 C14 H14A . . 109.6 ?
C15 C14 H14B . . 109.6 ?
C13 C14 H14B . . 109.6 ?
H14A C14 H14B . . 108.1 ?
C14 C15 H15A . . 108.8 ?
C16 C15 H15A . . 108.8 ?
C14 C15 H15B . . 108.8 ?
C16 C15 H15B . . 108.8 ?
H15A C15 H15B . . 107.7 ?
N11 C16 H16A . . 109.6 ?
C15 C16 H16A . . 109.6 ?
N11 C16 H16B . . 109.6 ?
C15 C16 H16B . . 109.6 ?
H16A C16 H16B . . 108.1 ?
C22 N21 H22A . . 108.8 ?
C26 N21 H22A . . 108.8 ?
C22 N21 H22B . . 108.8 ?
C26 N21 H22B . . 108.8 ?
H22A N21 H22B . . 107.7 ?
N21 C22 H23A . . 109.6 ?
C23 C22 H23A . . 109.6 ?
N21 C22 H23B . . 109.6 ?
C23 C22 H23B . . 109.6 ?
H23A C22 H23B . . 108.1 ?
C22 C23 H24A . . 109.1 ?
C24 C23 H24A . . 109.1 ?
C22 C23 H24B . . 109.1 ?
C24 C23 H24B . . 109.1 ?
H24A C23 H24B . . 107.8 ?
C25 C24 H25A . . 109.5 ?
C23 C24 H25A . . 109.5 ?
C25 C24 H25B . . 109.5 ?
C23 C24 H25B . . 109.5 ?
H25A C24 H25B . . 108.1 ?
C24 C25 H26A . . 109.8 ?
C26 C25 H26A . . 109.8 ?
C24 C25 H26B . . 109.8 ?
C26 C25 H26B . . 109.8 ?
H26A C25 H26B . . 108.2 ?
N21 C26 H21A . . 109.3 ?
C25 C26 H21A . . 109.3 ?
N21 C26 H21B . . 109.3 ?
C25 C26 H21B . . 109.3 ?
H21A C26 H21B . . 107.9 ?

loop_
_geom_bond_atom_site_label_1
_geom_bond_atom_site_label_2
_geom_bond_site_symmetry_2
_geom_bond_distance
_geom_bond_publ_flag
Au1 Cl3 . 2.267(3) y
Au1 Cl2 . 2.278(13) y
Au1 Cl4 . 2.284(11) y
Au1 Cl1 . 2.287(3) y
N11 C12 . 1.489(15) ?
N11 C16 . 1.490(13) ?
C12 C13 . 1.553(16) ?
C13 C14 . 1.525(14) ?
C14 C15 . 1.514(15) ?
C15 C16 . 1.523(14) ?
N21 C22 . 1.465(14) ?
N21 C26 . 1.466(13) ?
C22 C23 . 1.491(15) ?
C23 C24 . 1.526(15) ?
C24 C25 . 1.517(15) ?
C25 C26 . 1.547(14) ?
N11 H11A . 0.9100 ?
N11 H11B . 0.9100 ?
C12 H12A . 0.9900 ?
C12 H12B . 0.9900 ?
C13 H13A . 0.9900 ?
C13 H13B . 0.9900 ?
C14 H14A . 0.9900 ?
C14 H14B . 0.9900 ?
C15 H15A . 0.9900 ?
C15 H15B . 0.9900 ?
C16 H16A . 0.9900 ?
C16 H16B . 0.9900 ?
N21 H22A . 0.9100 ?
N21 H22B . 0.9100 ?
C22 H23A . 0.9900 ?
C22 H23B . 0.9900 ?
C23 H24A . 0.9900 ?
C23 H24B . 0.9900 ?
C24 H25A . 0.9900 ?
C24 H25B . 0.9900 ?
C25 H26A . 0.9900 ?
C25 H26B . 0.9900 ?
C26 H21A . 0.9900 ?
C26 H21B . 0.9900 ?

loop_
_geom_hbond_atom_site_label_D
_geom_hbond_atom_site_label_H
_geom_hbond_atom_site_label_A
_geom_hbond_site_symmetry_A
_geom_hbond_distance_DH
_geom_hbond_distance_HA
_geom_hbond_distance_DA
_geom_hbond_angle_DHA
_geom_hbond_publ_flag
N11 H11A Cl6 . 0.91 2.32 3.150(16) 150.9 yes
N11 H11B Cl5 . 0.91 2.26 3.161(16) 171.6 yes
C12 H12A Cl4 4_545 0.99 2.82 3.788(17) 166.0 ?
C13 H13A Cl4 . 0.99 2.96 3.78(2) 140.8 ?
C16 H16A Cl3 4 0.99 2.68 3.601(16) 154.8 yes
N21 H22B Cl6 . 0.91 2.31 3.150(15) 153.0 yes
N21 H22A Cl5 7_454 0.91 2.35 3.246(17) 166.3 yes
C22 H23B Cl2 4_545 0.99 2.81 3.661(14) 144.0 ?
C23 H24A Cl2 . 0.99 2.60 3.47(2) 147.6 yes

loop_
_geom_torsion_atom_site_label_1
_geom_torsion_atom_site_label_2
_geom_torsion_atom_site_label_3
_geom_torsion_atom_site_label_4
_geom_torsion_site_symmetry_1
_geom_torsion_site_symmetry_2
_geom_torsion_site_symmetry_3
_geom_torsion_site_symmetry_4
_geom_torsion
_geom_torsion_publ_flag
C16 N11 C12 C13 . . . . -59.6(17) ?
N11 C12 C13 C14 . . . . 58.7(17) ?
C12 C13 C14 C15 . . . . -54.6(17) ?
C13 C14 C15 C16 . . . . 53.4(16) ?
C12 N11 C16 C15 . . . . 55.6(16) ?
C14 C15 C16 N11 . . . . -53.2(16) ?
C26 N21 C22 C23 . . . . 56.0(16) ?
N21 C22 C23 C24 . . . . -55.1(18) ?
C22 C23 C24 C25 . . . . 55(2) ?
C23 C24 C25 C26 . . . . -53.1(18) ?
C22 N21 C26 C25 . . . . -56.3(16) ?
C24 C25 C26 N21 . . . . 54.1(16) ?
